data_4084960
loop_
_publ_author_name
'Curless, Liam D.'
'Ingleson, Michael J.'

_publ_section_title
;
 B(C6F5)3-Catalyzed Synthesis of Benzofused-Siloles
;
_journal_issue 24
_journal_name_full Organometallics
_journal_page_first 7241
_journal_paper_doi 10.1021/om501033p
_journal_volume 33
_journal_year 2014
_chemical_absolute_configuration unk
_chemical_formula_moiety 'C24 H18 Si'
_chemical_formula_sum 'C24 H18 Si'
_chemical_formula_weight 334.47
_space_group_IT_number 19
_symmetry_cell_setting orthorhombic
_symmetry_space_group_name_Hall 'P 2ac 2ab'
_symmetry_space_group_name_H-M 'P 21 21 21'
_atom_sites_solution_hydrogens difmap
_atom_sites_solution_primary direct
_cell_angle_alpha 90
_cell_angle_beta 90
_cell_angle_gamma 90
_cell_formula_units_Z 8
_cell_length_a 8.9263(18)
_cell_length_b 17.961(4)
_cell_length_c 22.275(5)
_cell_measurement_reflns_used 4135
_cell_measurement_temperature 99.99(10)
_cell_measurement_theta_max 27.1010
_cell_measurement_theta_min 3.2150
_cell_volume 3571.2(13)
_computing_cell_refinement 'CrysAlisPro, Agilent Technologies (2013)'
_computing_data_collection 'CrysAlisPro, Agilent Technologies (2013)'
_computing_data_reduction 'CrysAlisPro, Agilent Technologies (2013)'
_computing_molecular_graphics 'CAMERON (Watkin et al., 1996)'
_computing_publication_material 'CRYSTALS (Betteridge et al., 2003)'
_computing_structure_refinement 'CRYSTALS (Betteridge et al., 2003)'
_computing_structure_solution 'SIR92 (Altomare et al., 1994)'
_diffrn_ambient_temperature 99.99(10)
_diffrn_detector_area_resol_mean 10.3705
_diffrn_measured_fraction_theta_full 0.994
_diffrn_measured_fraction_theta_max 0.994
_diffrn_measurement_device_type 'SuperNova, Single source at offset, Atlas'
_diffrn_measurement_method '\w scans'
_diffrn_radiation_monochromator mirror
_diffrn_radiation_source 'SuperNova (Mo) X-ray Source'
_diffrn_radiation_type 'Mo K\a'
_diffrn_radiation_wavelength 0.7107
_diffrn_reflns_av_R_equivalents 0.052
_diffrn_reflns_limit_h_max 11
_diffrn_reflns_limit_h_min -11
_diffrn_reflns_limit_k_max 19
_diffrn_reflns_limit_k_min -22
_diffrn_reflns_limit_l_max 27
_diffrn_reflns_limit_l_min -24
_diffrn_reflns_number 14072
_diffrn_reflns_theta_full 26.368
_diffrn_reflns_theta_max 26.368
_diffrn_reflns_theta_min 4.099
_diffrn_standards_number 0
_exptl_absorpt_coefficient_mu 0.134
_exptl_absorpt_correction_T_max 1.00000
_exptl_absorpt_correction_T_min 0.72539
_exptl_absorpt_correction_type multi-scan
_exptl_absorpt_process_details
;
CrysAlisPro, Agilent Technologies,
Version 1.171.36.28 (release 01-02-2013 CrysAlis171 .NET)
(compiled Feb  1 2013,16:14:44)
Empirical absorption correction using spherical harmonics,
 implemented in SCALE3 ABSPACK scaling algorithm.
;
_exptl_crystal_colour colourless
_exptl_crystal_density_diffrn 1.244
_exptl_crystal_density_method 'not measured'
_exptl_crystal_description block
_exptl_crystal_F_000 1408
_exptl_crystal_size_max 0.15
_exptl_crystal_size_mid 0.12
_exptl_crystal_size_min 0.1
_refine_diff_density_max 0.45
_refine_diff_density_min -0.51
_refine_ls_extinction_method None
_refine_ls_goodness_of_fit_ref 0.9984
_refine_ls_hydrogen_treatment constr
_refine_ls_matrix_type full
_refine_ls_number_parameters 451
_refine_ls_number_reflns 4070
_refine_ls_number_restraints 0
_refine_ls_R_factor_all 0.0617
_refine_ls_R_factor_gt 0.0393
_refine_ls_shift/su_max 0.0002887
_refine_ls_shift/su_mean 0.0000288
_refine_ls_structure_factor_coef Fsqd
_refine_ls_weighting_details
;
 Method= Modified Sheldrick 
 w=1/[\s^2^(F^2^) + ( 0.03P)^2^ + 0.90P] 
 ,where P=(max(Fo^2^,0) + 2Fc^2^)/3 
;
_refine_ls_weighting_scheme calc
_refine_ls_wR_factor_all 0.0897
_refine_ls_wR_factor_gt 0.0743
_refine_ls_wR_factor_ref 0.0894
_reflns_limit_h_max 11
_reflns_limit_h_min 0
_reflns_limit_k_max 22
_reflns_limit_k_min 0
_reflns_limit_l_max 27
_reflns_limit_l_min 0
_reflns_number_gt 3043
_reflns_number_total 4071
_reflns_threshold_expression I>2.0\s(I)
_oxford_diffrn_Wilson_B_factor 1.68
_oxford_diffrn_Wilson_scale 140.46
_oxford_refine_ls_r_factor_ref 0.0617
_oxford_refine_ls_scale 0.08837(2)
_oxford_reflns_number_all 4071
_oxford_reflns_threshold_expression_ref I>0.0\s(I)
_cod_data_source_file om501033p_si_002.cif
_cod_data_source_block 1
_cod_depositor_comments 'Adding full bibliography for 4084960--4084961.cif.'
_cod_original_cell_volume 3571.3(12)
_cod_original_sg_symbol_H-M 'P 21 21 21 '
_cod_database_code 4084960

loop_
_symmetry_equiv_pos_as_xyz
x,y,z
x+1/2,-y+1/2,-z
-x,y+1/2,-z+1/2
-x+1/2,-y,z+1/2

loop_
_atom_site_label
_atom_site_type_symbol
_atom_site_fract_x
_atom_site_fract_y
_atom_site_fract_z
_atom_site_U_iso_or_equiv
_atom_site_occupancy
_atom_site_adp_type
_atom_site_refinement_flags_posn
Si1 Si 0.15572(10) 0.42536(5) 0.44367(4) 0.0203 1.0000 Uani .
C2 C 0.1624(4) 0.32147(18) 0.44538(13) 0.0211 1.0000 Uani .
C3 C 0.0728(4) 0.2785(2) 0.40691(14) 0.0274 1.0000 Uani .
C4 C 0.0825(4) 0.2012(2) 0.40588(15) 0.0303 1.0000 Uani .
C5 C 0.1822(4) 0.16536(19) 0.44322(15) 0.0290 1.0000 Uani .
C6 C 0.2713(4) 0.2060(2) 0.48161(15) 0.0307 1.0000 Uani .
C7 C 0.2613(4) 0.28303(19) 0.48230(14) 0.0259 1.0000 Uani .
C8 C 0.2641(4) 0.45902(18) 0.37707(13) 0.0216 1.0000 Uani .
C9 C 0.3239(4) 0.41131(19) 0.33355(13) 0.0255 1.0000 Uani .
C10 C 0.3996(4) 0.4388(2) 0.28461(15) 0.0304 1.0000 Uani .
C11 C 0.4212(4) 0.5148(2) 0.27796(16) 0.0348 1.0000 Uani .
C12 C 0.3654(4) 0.5630(2) 0.32044(15) 0.0329 1.0000 Uani .
C13 C 0.2870(4) 0.53540(19) 0.36926(15) 0.0280 1.0000 Uani .
C14 C -0.0388(4) 0.46651(18) 0.44889(14) 0.0216 1.0000 Uani .
C15 C -0.1642(4) 0.45844(18) 0.41300(14) 0.0247 1.0000 Uani .
C16 C -0.2972(4) 0.49488(19) 0.42699(15) 0.0286 1.0000 Uani .
C17 C -0.3032(4) 0.5403(2) 0.47747(15) 0.0313 1.0000 Uani .
C18 C -0.1797(4) 0.54904(18) 0.51375(14) 0.0255 1.0000 Uani .
C19 C -0.0447(4) 0.51165(18) 0.50041(13) 0.0206 1.0000 Uani .
C20 C 0.0966(4) 0.51736(18) 0.53569(13) 0.0202 1.0000 Uani .
C21 C 0.2165(4) 0.47407(18) 0.51392(13) 0.0199 1.0000 Uani .
C22 C 0.3539(4) 0.47730(18) 0.54257(13) 0.0237 1.0000 Uani .
C23 C 0.3745(4) 0.52322(19) 0.59272(14) 0.0289 1.0000 Uani .
C24 C 0.2568(4) 0.5655(2) 0.61368(14) 0.0306 1.0000 Uani .
C25 C 0.1179(4) 0.56315(19) 0.58582(13) 0.0274 1.0000 Uani .
Si26 Si -0.14622(11) 0.29666(5) 0.21483(4) 0.0198 1.0000 Uani .
C27 C -0.2226(4) 0.26121(18) 0.14204(13) 0.0219 1.0000 Uani .
C28 C -0.1070(4) 0.22520(17) 0.11008(14) 0.0232 1.0000 Uani .
C29 C 0.0391(4) 0.22067(19) 0.14234(14) 0.0232 1.0000 Uani .
C30 C 0.0418(4) 0.25538(17) 0.19900(14) 0.0215 1.0000 Uani .
C31 C 0.1742(4) 0.25375(18) 0.23261(15) 0.0277 1.0000 Uani .
C32 C 0.2998(4) 0.2174(2) 0.21097(17) 0.0334 1.0000 Uani .
C33 C 0.2955(4) 0.1825(2) 0.15529(17) 0.0381 1.0000 Uani .
C34 C 0.1656(4) 0.18426(19) 0.12131(16) 0.0326 1.0000 Uani .
C35 C -0.1352(4) 0.19471(18) 0.05342(14) 0.0281 1.0000 Uani .
C36 C -0.2784(5) 0.1999(2) 0.02901(14) 0.0357 1.0000 Uani .
C37 C -0.3924(4) 0.23359(19) 0.06062(15) 0.0319 1.0000 Uani .
C38 C -0.3652(4) 0.26424(17) 0.11693(13) 0.0255 1.0000 Uani .
C39 C -0.1428(4) 0.40001(16) 0.21859(13) 0.0187 1.0000 Uani .
C40 C -0.2413(4) 0.44471(19) 0.18589(14) 0.0258 1.0000 Uani .
C41 C -0.2345(4) 0.5216(2) 0.18801(16) 0.0347 1.0000 Uani .
C42 C -0.1293(5) 0.55628(19) 0.22342(16) 0.0358 1.0000 Uani .
C43 C -0.0309(5) 0.5141(2) 0.25684(17) 0.0406 1.0000 Uani .
C44 C -0.0378(4) 0.43708(19) 0.25402(14) 0.0299 1.0000 Uani .
C45 C -0.2418(4) 0.25604(18) 0.28187(14) 0.0208 1.0000 Uani .
C46 C -0.3293(4) 0.29815(19) 0.32063(13) 0.0249 1.0000 Uani .
C47 C -0.4066(4) 0.2656(2) 0.36836(14) 0.0317 1.0000 Uani .
C48 C -0.3980(4) 0.1899(2) 0.37694(15) 0.0337 1.0000 Uani .
C49 C -0.3118(4) 0.1464(2) 0.33938(15) 0.0316 1.0000 Uani .
C50 C -0.2341(4) 0.17908(18) 0.29215(15) 0.0257 1.0000 Uani .
H31 H 0.0054 0.3026 0.3809 0.0305 1.0000 Uiso R
H41 H 0.0216 0.1742 0.3793 0.0338 1.0000 Uiso R
H51 H 0.1883 0.1129 0.4417 0.0338 1.0000 Uiso R
H61 H 0.3378 0.1814 0.5079 0.0367 1.0000 Uiso R
H71 H 0.3237 0.3107 0.5088 0.0319 1.0000 Uiso R
H91 H 0.3128 0.3602 0.3390 0.0290 1.0000 Uiso R
H101 H 0.4386 0.4058 0.2561 0.0357 1.0000 Uiso R
H111 H 0.4751 0.5337 0.2446 0.0404 1.0000 Uiso R
H121 H 0.3831 0.6154 0.3163 0.0372 1.0000 Uiso R
H131 H 0.2496 0.5689 0.3982 0.0323 1.0000 Uiso R
H151 H -0.1611 0.4282 0.3778 0.0302 1.0000 Uiso R
H161 H -0.3832 0.4890 0.4031 0.0350 1.0000 Uiso R
H171 H -0.3929 0.5661 0.4860 0.0370 1.0000 Uiso R
H181 H -0.1850 0.5800 0.5471 0.0303 1.0000 Uiso R
H221 H 0.4370 0.4485 0.5277 0.0268 1.0000 Uiso R
H231 H 0.4694 0.5261 0.6122 0.0317 1.0000 Uiso R
H241 H 0.2708 0.5963 0.6474 0.0348 1.0000 Uiso R
H251 H 0.0384 0.5938 0.6001 0.0316 1.0000 Uiso R
H311 H 0.1781 0.2779 0.2712 0.0307 1.0000 Uiso R
H321 H 0.3881 0.2154 0.2338 0.0392 1.0000 Uiso R
H331 H 0.3810 0.1550 0.1406 0.0459 1.0000 Uiso R
H341 H 0.1625 0.1591 0.0836 0.0357 1.0000 Uiso R
H351 H -0.0576 0.1703 0.0325 0.0334 1.0000 Uiso R
H361 H -0.2977 0.1794 -0.0095 0.0406 1.0000 Uiso R
H371 H -0.4904 0.2349 0.0448 0.0372 1.0000 Uiso R
H381 H -0.4441 0.2868 0.1381 0.0299 1.0000 Uiso R
H401 H -0.3134 0.4197 0.1617 0.0300 1.0000 Uiso R
H411 H -0.3028 0.5506 0.1655 0.0395 1.0000 Uiso R
H421 H -0.1243 0.6090 0.2256 0.0433 1.0000 Uiso R
H431 H 0.0397 0.5382 0.2822 0.0464 1.0000 Uiso R
H441 H 0.0304 0.4089 0.2773 0.0338 1.0000 Uiso R
H461 H -0.3373 0.3504 0.3146 0.0295 1.0000 Uiso R
H471 H -0.4624 0.2957 0.3948 0.0380 1.0000 Uiso R
H481 H -0.4502 0.1672 0.4083 0.0396 1.0000 Uiso R
H491 H -0.3061 0.0950 0.3454 0.0367 1.0000 Uiso R
H501 H -0.1747 0.1502 0.2665 0.0301 1.0000 Uiso R

loop_
_atom_site_aniso_label
_atom_site_aniso_U_11
_atom_site_aniso_U_22
_atom_site_aniso_U_33
_atom_site_aniso_U_23
_atom_site_aniso_U_13
_atom_site_aniso_U_12
Si1 0.0195(4) 0.0231(5) 0.0182(4) -0.0017(4) 0.0004(4) 0.0013(5)
C2 0.0193(16) 0.0256(17) 0.0185(15) -0.0014(13) 0.0012(16) -0.0009(16)
C3 0.0256(18) 0.034(2) 0.0226(17) 0.0008(15) -0.0018(16) 0.0025(18)
C4 0.031(2) 0.026(2) 0.035(2) -0.0077(17) 0.0008(18) -0.0069(19)
C5 0.033(2) 0.0204(18) 0.0334(18) 0.0023(15) 0.0084(19) -0.0030(17)
C6 0.0281(19) 0.030(2) 0.0338(19) 0.0080(17) -0.0028(17) 0.0016(19)
C7 0.0249(18) 0.028(2) 0.0245(17) -0.0013(15) -0.0015(16) -0.0030(18)
C8 0.0190(16) 0.0248(18) 0.0211(16) -0.0001(14) -0.0033(15) 0.0015(16)
C9 0.0256(19) 0.0274(19) 0.0233(17) -0.0002(15) -0.0003(16) 0.0032(17)
C10 0.0311(19) 0.038(2) 0.0222(17) 0.0001(16) 0.0037(17) 0.0083(18)
C11 0.030(2) 0.043(2) 0.031(2) 0.0107(18) 0.0061(18) 0.005(2)
C12 0.034(2) 0.030(2) 0.0346(19) 0.0116(16) -0.0045(19) -0.0037(19)
C13 0.0297(19) 0.0276(19) 0.0267(18) -0.0024(15) -0.0042(16) 0.0047(17)
C14 0.0206(16) 0.0211(18) 0.0232(17) 0.0021(15) 0.0026(15) 0.0001(16)
C15 0.0232(17) 0.0261(18) 0.0247(17) 0.0032(14) -0.0002(16) 0.0000(17)
C16 0.0213(18) 0.027(2) 0.037(2) 0.0089(16) -0.0047(16) -0.0017(17)
C17 0.0225(19) 0.031(2) 0.040(2) 0.0098(17) 0.0092(18) 0.0046(17)
C18 0.0258(19) 0.0263(19) 0.0245(17) 0.0030(14) 0.0093(16) 0.0013(17)
C19 0.0231(17) 0.0196(17) 0.0193(16) 0.0065(14) 0.0054(15) -0.0022(16)
C20 0.0235(17) 0.0224(18) 0.0148(15) 0.0039(13) 0.0022(14) -0.0019(16)
C21 0.0223(17) 0.0215(17) 0.0159(15) 0.0018(14) 0.0017(14) -0.0020(16)
C22 0.0221(17) 0.0254(18) 0.0235(17) 0.0029(14) -0.0003(16) 0.0005(18)
C23 0.030(2) 0.029(2) 0.0273(18) 0.0020(15) -0.0066(17) -0.0053(18)
C24 0.040(2) 0.031(2) 0.0202(17) -0.0023(15) -0.0018(17) -0.007(2)
C25 0.032(2) 0.030(2) 0.0199(16) -0.0020(15) 0.0096(16) 0.0020(18)
Si26 0.0209(4) 0.0192(5) 0.0193(4) -0.0005(4) -0.0002(4) 0.0003(4)
C27 0.0264(18) 0.0201(18) 0.0191(16) 0.0028(14) 0.0018(16) -0.0031(16)
C28 0.0316(19) 0.0167(17) 0.0212(16) 0.0012(13) 0.0032(16) -0.0044(16)
C29 0.0258(18) 0.0207(18) 0.0232(17) 0.0020(14) 0.0076(16) -0.0024(16)
C30 0.0234(17) 0.0170(17) 0.0241(17) 0.0024(14) 0.0040(16) -0.0033(16)
C31 0.0278(19) 0.0205(18) 0.0348(19) -0.0014(15) -0.0007(17) -0.0044(17)
C32 0.0194(17) 0.029(2) 0.052(2) 0.0010(19) -0.0016(19) -0.0013(17)
C33 0.025(2) 0.033(2) 0.056(3) -0.0034(19) 0.013(2) 0.0015(18)
C34 0.032(2) 0.030(2) 0.0355(19) -0.0067(16) 0.0116(19) 0.0005(19)
C35 0.042(2) 0.0215(18) 0.0203(16) 0.0018(14) 0.0062(18) -0.0052(19)
C36 0.059(3) 0.033(2) 0.0151(16) 0.0018(16) -0.0049(19) -0.010(2)
C37 0.037(2) 0.031(2) 0.0268(18) 0.0066(16) -0.0135(18) -0.0054(18)
C38 0.034(2) 0.0205(17) 0.0219(16) 0.0054(14) -0.0019(17) 0.0001(17)
C39 0.0207(16) 0.0214(16) 0.0139(14) -0.0016(12) 0.0039(15) -0.0037(15)
C40 0.0227(17) 0.027(2) 0.0282(18) 0.0010(15) 0.0034(16) -0.0024(17)
C41 0.035(2) 0.027(2) 0.042(2) 0.0107(18) 0.0125(19) 0.008(2)
C42 0.050(2) 0.0166(18) 0.041(2) -0.0045(16) 0.020(2) -0.004(2)
C43 0.054(3) 0.033(2) 0.034(2) -0.0022(19) 0.000(2) -0.018(2)
C44 0.039(2) 0.026(2) 0.0240(18) 0.0040(16) -0.0085(17) -0.0050(19)
C45 0.0198(16) 0.0225(18) 0.0200(15) -0.0004(14) -0.0042(15) 0.0001(15)
C46 0.0260(18) 0.0230(18) 0.0258(17) 0.0016(14) -0.0008(16) 0.0039(18)
C47 0.033(2) 0.038(2) 0.0238(18) -0.0033(16) 0.0045(17) 0.0068(19)
C48 0.034(2) 0.042(2) 0.0246(18) 0.0100(17) 0.0012(17) -0.001(2)
C49 0.039(2) 0.0265(19) 0.0296(19) 0.0075(16) -0.0052(18) -0.0038(18)
C50 0.0257(18) 0.0267(19) 0.0247(17) -0.0004(15) -0.0009(16) 0.0034(16)

loop_
_atom_type_symbol
_atom_type_scat_dispersion_real
_atom_type_scat_dispersion_imag
_atom_type_scat_Cromer_Mann_a1
_atom_type_scat_Cromer_Mann_b1
_atom_type_scat_Cromer_Mann_a2
_atom_type_scat_Cromer_Mann_b2
_atom_type_scat_Cromer_Mann_a3
_atom_type_scat_Cromer_Mann_b3
_atom_type_scat_Cromer_Mann_a4
_atom_type_scat_Cromer_Mann_b4
_atom_type_scat_Cromer_Mann_c
_atom_type_scat_source
C 0.0033 0.0016 2.3100 20.8439 1.0200 10.2075 1.5886 0.5687 0.8650 51.6512 0.2156 'International Tables Vol C 4.2.6.8 and 6.1.1.4'
H 0.0000 0.0000 0.4930 10.5109 0.3229 26.1257 0.1402 3.1424 0.0408 57.7998 0.0030 'International Tables Vol C 4.2.6.8 and 6.1.1.4'
Si 0.0817 0.0704 6.2915 2.4386 3.0353 32.3337 1.9891 0.6785 1.5410 81.6937 1.1407 'International Tables Vol C 4.2.6.8 and 6.1.1.4'

loop_
_geom_angle_atom_site_label_1
_geom_angle_atom_site_label_2
_geom_angle_atom_site_label_3
_geom_angle
_geom_angle_publ_flag
C2 Si1 C8 108.81(14) yes
C2 Si1 C14 114.75(15) yes
C8 Si1 C14 113.41(14) yes
C2 Si1 C21 116.14(14) yes
C8 Si1 C21 111.20(14) yes
C14 Si1 C21 91.83(14) yes
Si1 C2 C3 121.3(2) yes
Si1 C2 C7 121.9(2) yes
C3 C2 C7 116.7(3) yes
C2 C3 C4 121.6(3) yes
C2 C3 H31 119.1 no
C4 C3 H31 119.3 no
C3 C4 C5 119.8(3) yes
C3 C4 H41 119.4 no
C5 C4 H41 120.8 no
C4 C5 C6 120.0(3) yes
C4 C5 H51 118.8 no
C6 C5 H51 121.2 no
C5 C6 C7 119.9(3) yes
C5 C6 H61 120.0 no
C7 C6 H61 120.1 no
C2 C7 C6 122.0(3) yes
C2 C7 H71 118.6 no
C6 C7 H71 119.4 no
Si1 C8 C9 123.3(2) yes
Si1 C8 C13 119.4(2) yes
C9 C8 C13 117.3(3) yes
C8 C9 C10 121.1(3) yes
C8 C9 H91 118.1 no
C10 C9 H91 120.8 no
C9 C10 C11 120.5(3) yes
C9 C10 H101 119.5 no
C11 C10 H101 120.0 no
C10 C11 C12 119.7(3) yes
C10 C11 H111 120.4 no
C12 C11 H111 119.8 no
C11 C12 C13 119.8(3) yes
C11 C12 H121 119.5 no
C13 C12 H121 120.7 no
C8 C13 C12 121.5(3) yes
C8 C13 H131 119.3 no
C12 C13 H131 119.1 no
Si1 C14 C15 131.8(2) yes
Si1 C14 C19 108.1(2) yes
C15 C14 C19 120.1(3) yes
C14 C15 C16 120.8(3) yes
C14 C15 H151 120.7 no
C16 C15 H151 118.5 no
C15 C16 C17 119.3(3) yes
C15 C16 H161 121.2 no
C17 C16 H161 119.5 no
C16 C17 C18 120.8(3) yes
C16 C17 H171 118.9 no
C18 C17 H171 120.3 no
C17 C18 C19 120.4(3) yes
C17 C18 H181 119.9 no
C19 C18 H181 119.7 no
C18 C19 C14 118.6(3) yes
C18 C19 C20 125.4(3) yes
C14 C19 C20 116.0(3) yes
C19 C20 C21 115.1(3) yes
C19 C20 C25 125.2(3) yes
C21 C20 C25 119.7(3) yes
C20 C21 Si1 109.0(2) yes
C20 C21 C22 119.4(3) yes
Si1 C21 C22 131.4(3) yes
C21 C22 C23 120.6(3) yes
C21 C22 H221 120.1 no
C23 C22 H221 119.3 no
C22 C23 C24 119.7(3) yes
C22 C23 H231 120.7 no
C24 C23 H231 119.6 no
C23 C24 C25 120.9(3) yes
C23 C24 H241 119.6 no
C25 C24 H241 119.6 no
C20 C25 C24 119.8(3) yes
C20 C25 H251 120.3 no
C24 C25 H251 119.9 no
C27 Si26 C30 91.65(15) yes
C27 Si26 C39 112.65(14) yes
C30 Si26 C39 112.97(15) yes
C27 Si26 C45 113.18(14) yes
C30 Si26 C45 113.95(14) yes
C39 Si26 C45 111.20(14) yes
Si26 C27 C28 109.1(2) yes
Si26 C27 C38 132.0(3) yes
C28 C27 C38 119.0(3) yes
C27 C28 C29 114.9(3) yes
C27 C28 C35 120.2(3) yes
C29 C28 C35 124.8(3) yes
C28 C29 C30 115.0(3) yes
C28 C29 C34 125.1(3) yes
C30 C29 C34 119.9(3) yes
C29 C30 Si26 109.3(2) yes
C29 C30 C31 119.0(3) yes
Si26 C30 C31 131.8(2) yes
C30 C31 C32 120.5(3) yes
C30 C31 H311 119.9 no
C32 C31 H311 119.6 no
C31 C32 C33 120.0(3) yes
C31 C32 H321 120.6 no
C33 C32 H321 119.3 no
C32 C33 C34 120.1(3) yes
C32 C33 H331 120.7 no
C34 C33 H331 119.2 no
C29 C34 C33 120.5(3) yes
C29 C34 H341 119.8 no
C33 C34 H341 119.6 no
C28 C35 C36 119.4(3) yes
C28 C35 H351 119.8 no
C36 C35 H351 120.8 no
C35 C36 C37 120.6(3) yes
C35 C36 H361 119.6 no
C37 C36 H361 119.9 no
C36 C37 C38 120.4(3) yes
C36 C37 H371 120.3 no
C38 C37 H371 119.3 no
C37 C38 C27 120.5(3) yes
C37 C38 H381 119.5 no
C27 C38 H381 120.1 no
Si26 C39 C40 122.7(2) yes
Si26 C39 C44 120.9(3) yes
C40 C39 C44 116.4(3) yes
C39 C40 C41 122.0(3) yes
C39 C40 H401 116.7 no
C41 C40 H401 121.3 no
C40 C41 C42 120.1(4) yes
C40 C41 H411 120.3 no
C42 C41 H411 119.7 no
C41 C42 C43 119.8(3) yes
C41 C42 H421 120.8 no
C43 C42 H421 119.4 no
C42 C43 C44 119.7(4) yes
C42 C43 H431 119.5 no
C44 C43 H431 120.7 no
C39 C44 C43 122.1(4) yes
C39 C44 H441 119.1 no
C43 C44 H441 118.7 no
Si26 C45 C46 122.8(2) yes
Si26 C45 C50 119.6(3) yes
C46 C45 C50 117.6(3) yes
C45 C46 C47 121.6(3) yes
C45 C46 H461 119.4 no
C47 C46 H461 119.0 no
C46 C47 C48 119.5(3) yes
C46 C47 H471 119.9 no
C48 C47 H471 120.6 no
C47 C48 C49 120.5(3) yes
C47 C48 H481 120.5 no
C49 C48 H481 119.0 no
C48 C49 C50 119.9(3) yes
C48 C49 H491 120.2 no
C50 C49 H491 119.9 no
C45 C50 C49 121.0(3) yes
C45 C50 H501 118.3 no
C49 C50 H501 120.7 no

loop_
_geom_bond_atom_site_label_1
_geom_bond_atom_site_label_2
_geom_bond_distance
_geom_bond_publ_flag
Si1 C2 1.867(3) yes
Si1 C8 1.872(3) yes
Si1 C14 1.890(3) yes
Si1 C21 1.873(3) yes
C2 C3 1.404(4) yes
C2 C7 1.390(4) yes
C3 C4 1.390(5) yes
C3 H31 0.942 no
C4 C5 1.378(5) yes
C4 H41 0.938 no
C5 C6 1.378(5) yes
C5 H51 0.945 no
C6 C7 1.386(5) yes
C6 H61 0.944 no
C7 H71 0.951 no
C8 C9 1.400(4) yes
C8 C13 1.398(4) yes
C9 C10 1.374(4) yes
C9 H91 0.931 no
C10 C11 1.386(5) yes
C10 H101 0.937 no
C11 C12 1.376(5) yes
C11 H111 0.948 no
C12 C13 1.385(4) yes
C12 H121 0.959 no
C13 H131 0.942 no
C14 C15 1.383(4) yes
C14 C19 1.406(4) yes
C15 C16 1.391(5) yes
C15 H151 0.953 no
C16 C17 1.390(5) yes
C16 H161 0.939 no
C17 C18 1.376(5) yes
C17 H171 0.945 no
C18 C19 1.411(4) yes
C18 H181 0.929 no
C19 C20 1.490(4) yes
C20 C21 1.409(4) yes
C20 C25 1.400(4) yes
C21 C22 1.384(4) yes
C22 C23 1.401(4) yes
C22 H221 0.962 no
C23 C24 1.377(5) yes
C23 H231 0.953 no
C24 C25 1.387(5) yes
C24 H241 0.941 no
C25 H251 0.953 no
Si26 C27 1.871(3) yes
Si26 C30 1.868(3) yes
Si26 C39 1.858(3) yes
Si26 C45 1.868(3) yes
C27 C28 1.411(4) yes
C27 C38 1.391(5) yes
C28 C29 1.491(4) yes
C28 C35 1.399(4) yes
C29 C30 1.408(4) yes
C29 C34 1.386(5) yes
C30 C31 1.399(5) yes
C31 C32 1.385(5) yes
C31 H311 0.964 no
C32 C33 1.390(5) yes
C32 H321 0.938 no
C33 C34 1.385(5) yes
C33 H331 0.967 no
C34 H341 0.955 no
C35 C36 1.392(5) yes
C35 H351 0.944 no
C36 C37 1.378(5) yes
C36 H361 0.949 no
C37 C38 1.391(4) yes
C37 H371 0.944 no
C38 H381 0.939 no
C39 C40 1.396(4) yes
C39 C44 1.394(4) yes
C40 C41 1.384(5) yes
C40 H401 0.952 no
C41 C42 1.376(5) yes
C41 H411 0.946 no
C42 C43 1.378(5) yes
C42 H421 0.948 no
C43 C44 1.386(5) yes
C43 H431 0.951 no
C44 H441 0.947 no
C45 C46 1.389(4) yes
C45 C50 1.403(4) yes
C46 C47 1.395(4) yes
C46 H461 0.952 no
C47 C48 1.375(5) yes
C47 H471 0.942 no
C48 C49 1.379(5) yes
C48 H481 0.934 no
C49 C50 1.390(4) yes
C49 H491 0.935 no
C50 H501 0.936 no
